data_2214192
loop_
_publ_author_name
'Jian-Guo Chang'
'Chang-You Ji'

_publ_section_title <i>N</i>'-[(1<i>E</i>)-1-(2-Hydroxy-5-methylphenyl)ethylidene]-4-methoxybenzohydrazide
_journal_coeditor_code FJ2040
_journal_issue 7
_journal_name_full 'Acta Crystallographica Section E'
_journal_page_first o3212
_journal_page_last o3212
_journal_paper_doi 10.1107/S1600536807027882
_journal_volume 63
_journal_year 2007
_chemical_formula_iupac 'C17 H18 N2 O3'
_chemical_formula_moiety 'C17 H18 N2 O3'
_chemical_formula_sum 'C17 H18 N2 O3'
_chemical_formula_weight 298.33
_chemical_name_systematic
;
N'-[(1E)-1-(2-Hydroxy-5-methylphenyl)ethylidene]-4-methoxybenzohydrazide
;
_space_group_IT_number 14
_symmetry_cell_setting monoclinic
_symmetry_space_group_name_Hall '-P 2ybc'
_symmetry_space_group_name_H-M 'P 1 21/c 1'
_atom_sites_solution_hydrogens geom
_atom_sites_solution_primary direct
_atom_sites_solution_secondary difmap
_cell_angle_alpha 90.00
_cell_angle_beta 93.021(3)
_cell_angle_gamma 90.00
_cell_formula_units_Z 4
_cell_length_a 15.2171(13)
_cell_length_b 4.9253(4)
_cell_length_c 20.0906(16)
_cell_measurement_reflns_used 1229
_cell_measurement_temperature 273(2)
_cell_measurement_theta_max 21.34
_cell_measurement_theta_min 2.37
_cell_volume 1503.7(2)
_computing_cell_refinement 'SAINT (Siemens, 1996)'
_computing_data_collection 'SMART (Siemens, 1996)'
_computing_data_reduction SAINT
_computing_molecular_graphics 'SHELXTL (Sheldrick, 1997b)'
_computing_publication_material SHELXTL
_computing_structure_refinement 'SHELXL97 (Sheldrick, 1997a)'
_computing_structure_solution 'SHELXS97 (Sheldrick, 1997a)'
_diffrn_ambient_temperature 273(2)
_diffrn_measured_fraction_theta_full 0.998
_diffrn_measured_fraction_theta_max 0.998
_diffrn_measurement_device_type 'Bruker APEXII CCD area-detector'
_diffrn_measurement_method '\f and \w'
_diffrn_radiation_monochromator graphite
_diffrn_radiation_source 'fine-focus sealed tube'
_diffrn_radiation_type MoK\a
_diffrn_radiation_wavelength 0.71073
_diffrn_reflns_av_R_equivalents 0.0717
_diffrn_reflns_av_sigmaI/netI 0.0432
_diffrn_reflns_limit_h_max 18
_diffrn_reflns_limit_h_min -17
_diffrn_reflns_limit_k_max 5
_diffrn_reflns_limit_k_min -5
_diffrn_reflns_limit_l_max 23
_diffrn_reflns_limit_l_min -23
_diffrn_reflns_number 16192
_diffrn_reflns_theta_full 25.00
_diffrn_reflns_theta_max 25.00
_diffrn_reflns_theta_min 1.34
_exptl_absorpt_coefficient_mu 0.091
_exptl_absorpt_correction_T_max 0.9915
_exptl_absorpt_correction_T_min 0.9707
_exptl_absorpt_correction_type multi-scan
_exptl_absorpt_process_details '(SADABS; Sheldrick, 2003)'
_exptl_crystal_colour colourless
_exptl_crystal_density_diffrn 1.318
_exptl_crystal_density_method 'not measured'
_exptl_crystal_description plate
_exptl_crystal_F_000 632
_exptl_crystal_size_max 0.35
_exptl_crystal_size_mid 0.24
_exptl_crystal_size_min 0.13
_refine_diff_density_max 0.210
_refine_diff_density_min -0.205
_refine_ls_extinction_coef 0.007(2)
_refine_ls_extinction_expression Fc^*^=kFc[1+0.001xFc^2^\l^3^/sin(2\q)]^-1/4^
_refine_ls_extinction_method 'SHELXL97 (Sheldrick, 1997a)'
_refine_ls_goodness_of_fit_ref 1.000
_refine_ls_hydrogen_treatment constr
_refine_ls_matrix_type full
_refine_ls_number_parameters 204
_refine_ls_number_reflns 2641
_refine_ls_number_restraints 0
_refine_ls_restrained_S_all 1.000
_refine_ls_R_factor_all 0.0945
_refine_ls_R_factor_gt 0.0513
_refine_ls_shift/su_max 0.003
_refine_ls_shift/su_mean 0.000
_refine_ls_structure_factor_coef Fsqd
_refine_ls_weighting_details 'calc w = 1/[\s^2^(Fo^2^)+(0.105P)^2^+0.0006P] where P=(Fo^2^+2Fc^2^)/3'
_refine_ls_weighting_scheme calc
_refine_ls_wR_factor_gt 0.1450
_refine_ls_wR_factor_ref 0.1784
_reflns_number_gt 1598
_reflns_number_total 2641
_reflns_threshold_expression I>2s\(I)
_cod_data_source_file fj2040.cif
_cod_data_source_block I
_cod_original_sg_symbol_H-M 'P 21/c'
_cod_database_code 2214192
_cod_database_fobs_code 2214192

loop_
_symmetry_equiv_pos_as_xyz
'x, y, z'
'-x, y+1/2, -z+1/2'
'-x, -y, -z'
'x, -y-1/2, z-1/2'

loop_
_atom_site_type_symbol
_atom_site_label
_atom_site_fract_x
_atom_site_fract_y
_atom_site_fract_z
_atom_site_U_iso_or_equiv
_atom_site_adp_type
_atom_site_calc_flag
_atom_site_refinement_flags
_atom_site_occupancy
O O1 0.24549(12) -0.3586(4) 0.14131(10) 0.0686(6) Uani d . 1
H H1 0.1961 -0.2985 0.1321 0.103 Uiso calc R 1
O O2 0.01369(11) -0.4028(3) 0.09357(9) 0.0591(6) Uani d . 1
O O3 -0.35729(13) 0.0552(4) -0.00730(10) 0.0760(6) Uani d . 1
N N1 0.11590(13) -0.0443(4) 0.15312(10) 0.0479(6) Uani d . 1
N N2 0.03244(13) 0.0274(4) 0.12841(9) 0.0473(6) Uani d . 1
H H2 0.0115 0.1877 0.1338 0.057 Uiso calc R 1
C C1 0.28167(17) -0.2245(5) 0.19477(12) 0.0503(7) Uani d . 1
C C2 0.23917(16) -0.0114(5) 0.22697(12) 0.0450(6) Uani d . 1
C C3 0.28441(17) 0.1048(5) 0.28221(12) 0.0528(7) Uani d . 1
H H3 0.2571 0.2445 0.3045 0.063 Uiso calc R 1
C C4 0.36719(17) 0.0243(6) 0.30568(13) 0.0564(7) Uani d . 1
C C5 0.40601(18) -0.1847(6) 0.27243(15) 0.0626(8) Uani d . 1
H H5 0.4617 -0.2442 0.2872 0.075 Uiso calc R 1
C C6 0.36474(18) -0.3072(6) 0.21818(15) 0.0631(8) Uani d . 1
H H6 0.3928 -0.4477 0.1968 0.076 Uiso calc R 1
C C7 0.4129(2) 0.1559(7) 0.36580(15) 0.0768(9) Uani d . 1
H H7A 0.3776 0.3031 0.3807 0.115 Uiso calc R 1
H H7B 0.4691 0.2239 0.3541 0.115 Uiso calc R 1
H H7C 0.4210 0.0243 0.4008 0.115 Uiso calc R 1
C C8 0.15058(16) 0.0812(5) 0.20433(12) 0.0444(6) Uani d . 1
C C9 0.10478(17) 0.3000(6) 0.24057(13) 0.0591(8) Uani d . 1
H H9A 0.1290 0.4732 0.2295 0.089 Uiso calc R 1
H H9B 0.1128 0.2704 0.2877 0.089 Uiso calc R 1
H H9C 0.0431 0.2972 0.2278 0.089 Uiso calc R 1
C C10 -0.01451(16) -0.1688(5) 0.09532(11) 0.0437(6) Uani d . 1
C C11 -0.10208(16) -0.0933(5) 0.06576(11) 0.0432(6) Uani d . 1
C C12 -0.15304(18) 0.1148(5) 0.09037(13) 0.0536(7) Uani d . 1
H H12 -0.1298 0.2249 0.1246 0.064 Uiso calc R 1
C C13 -0.23702(19) 0.1592(6) 0.06474(14) 0.0611(8) Uani d . 1
H H13 -0.2708 0.2969 0.0821 0.073 Uiso calc R 1
C C14 -0.27177(18) -0.0003(5) 0.01309(13) 0.0549(7) Uani d . 1
C C15 -0.22169(19) -0.2015(6) -0.01320(13) 0.0588(7) Uani d . 1
H H15 -0.2441 -0.3049 -0.0489 0.071 Uiso calc R 1
C C16 -0.13797(17) -0.2490(5) 0.01381(12) 0.0521(7) Uani d . 1
H H16 -0.1048 -0.3888 -0.0033 0.062 Uiso calc R 1
C C17 -0.3986(2) -0.1216(8) -0.05566(16) 0.0916(11) Uani d . 1
H H17A -0.3719 -0.0983 -0.0976 0.137 Uiso calc R 1
H H17B -0.4601 -0.0793 -0.0608 0.137 Uiso calc R 1
H H17C -0.3914 -0.3064 -0.0411 0.137 Uiso calc R 1

loop_
_atom_site_aniso_label
_atom_site_aniso_U_11
_atom_site_aniso_U_22
_atom_site_aniso_U_33
_atom_site_aniso_U_12
_atom_site_aniso_U_13
_atom_site_aniso_U_23
O1 0.0628(13) 0.0653(13) 0.0770(13) 0.0135(10) -0.0026(10) -0.0234(11)
O2 0.0629(12) 0.0356(10) 0.0775(12) 0.0072(9) -0.0083(9) -0.0033(9)
O3 0.0581(13) 0.0836(15) 0.0846(14) 0.0056(11) -0.0118(11) 0.0048(12)
N1 0.0463(13) 0.0395(12) 0.0572(12) 0.0029(10) -0.0036(10) -0.0015(10)
N2 0.0490(13) 0.0350(11) 0.0575(12) 0.0053(10) -0.0007(10) -0.0055(10)
C1 0.0458(15) 0.0461(15) 0.0592(16) -0.0028(13) 0.0057(12) -0.0021(13)
C2 0.0452(15) 0.0385(14) 0.0516(14) -0.0014(12) 0.0060(12) 0.0026(11)
C3 0.0514(17) 0.0497(16) 0.0578(16) 0.0001(13) 0.0082(13) -0.0013(13)
C4 0.0458(16) 0.0582(18) 0.0650(17) -0.0068(14) 0.0009(13) 0.0050(14)
C5 0.0453(16) 0.0640(19) 0.0783(19) 0.0015(14) 0.0023(15) 0.0045(16)
C6 0.0505(17) 0.0578(18) 0.0814(19) 0.0076(14) 0.0082(15) -0.0054(16)
C7 0.063(2) 0.092(2) 0.0745(19) -0.0073(17) -0.0084(16) -0.0066(18)
C8 0.0471(15) 0.0366(13) 0.0499(14) -0.0008(11) 0.0063(12) 0.0033(11)
C9 0.0572(17) 0.0591(17) 0.0610(16) 0.0086(13) 0.0022(13) -0.0113(14)
C10 0.0509(16) 0.0337(14) 0.0466(13) 0.0015(12) 0.0041(12) -0.0002(11)
C11 0.0507(15) 0.0354(13) 0.0434(13) 0.0020(11) 0.0035(12) 0.0024(11)
C12 0.0575(18) 0.0449(16) 0.0580(15) 0.0025(13) -0.0003(13) -0.0065(13)
C13 0.0576(18) 0.0522(17) 0.0734(18) 0.0142(14) 0.0034(15) -0.0049(15)
C14 0.0517(17) 0.0560(17) 0.0566(16) 0.0039(14) -0.0011(13) 0.0107(14)
C15 0.068(2) 0.0585(17) 0.0493(15) 0.0000(15) -0.0052(14) -0.0038(13)
C16 0.0580(17) 0.0470(16) 0.0512(15) 0.0085(13) 0.0028(13) -0.0035(12)
C17 0.069(2) 0.121(3) 0.081(2) 0.000(2) -0.0258(18) 0.008(2)

loop_
_atom_type_symbol
_atom_type_description
_atom_type_scat_dispersion_real
_atom_type_scat_dispersion_imag
_atom_type_scat_source
C C 0.0033 0.0016 'International Tables Vol C Tables 4.2.6.8 and 6.1.1.4'
H H 0.0000 0.0000 'International Tables Vol C Tables 4.2.6.8 and 6.1.1.4'
N N 0.0061 0.0033 'International Tables Vol C Tables 4.2.6.8 and 6.1.1.4'
O O 0.0106 0.0060 'International Tables Vol C Tables 4.2.6.8 and 6.1.1.4'

loop_
_geom_angle_atom_site_label_1
_geom_angle_atom_site_label_2
_geom_angle_atom_site_label_3
_geom_angle
C1 O1 H1 109.5
C14 O3 C17 117.3(2)
C8 N1 N2 119.5(2)
C10 N2 N1 116.34(19)
C10 N2 H2 121.8
N1 N2 H2 121.8
O1 C1 C6 116.8(2)
O1 C1 C2 123.4(2)
C6 C1 C2 119.7(2)
C3 C2 C1 116.8(2)
C3 C2 C8 121.6(2)
C1 C2 C8 121.6(2)
C4 C3 C2 123.8(3)
C4 C3 H3 118.1
C2 C3 H3 118.1
C5 C4 C3 117.1(3)
C5 C4 C7 121.2(3)
C3 C4 C7 121.6(3)
C6 C5 C4 121.7(3)
C6 C5 H5 119.2
C4 C5 H5 119.2
C5 C6 C1 120.8(3)
C5 C6 H6 119.6
C1 C6 H6 119.6
C4 C7 H7A 109.5
C4 C7 H7B 109.5
H7A C7 H7B 109.5
C4 C7 H7C 109.5
H7A C7 H7C 109.5
H7B C7 H7C 109.5
N1 C8 C2 115.3(2)
N1 C8 C9 123.6(2)
C2 C8 C9 121.1(2)
C8 C9 H9A 109.5
C8 C9 H9B 109.5
H9A C9 H9B 109.5
C8 C9 H9C 109.5
H9A C9 H9C 109.5
H9B C9 H9C 109.5
O2 C10 N2 120.4(2)
O2 C10 C11 122.2(2)
N2 C10 C11 117.3(2)
C16 C11 C12 118.1(2)
C16 C11 C10 118.4(2)
C12 C11 C10 123.4(2)
C13 C12 C11 120.7(2)
C13 C12 H12 119.7
C11 C12 H12 119.7
C12 C13 C14 120.2(2)
C12 C13 H13 119.9
C14 C13 H13 119.9
O3 C14 C15 124.5(3)
O3 C14 C13 115.5(2)
C15 C14 C13 120.0(3)
C14 C15 C16 119.4(3)
C14 C15 H15 120.3
C16 C15 H15 120.3
C15 C16 C11 121.5(2)
C15 C16 H16 119.2
C11 C16 H16 119.2
O3 C17 H17A 109.5
O3 C17 H17B 109.5
H17A C17 H17B 109.5
O3 C17 H17C 109.5
H17A C17 H17C 109.5
H17B C17 H17C 109.5

loop_
_geom_bond_atom_site_label_1
_geom_bond_atom_site_label_2
_geom_bond_distance
O1 C1 1.353(3)
O1 H1 0.8200
O2 C10 1.231(3)
O3 C14 1.371(3)
O3 C17 1.426(4)
N1 C8 1.289(3)
N1 N2 1.385(3)
N2 C10 1.355(3)
N2 H2 0.8600
C1 C6 1.386(4)
C1 C2 1.408(3)
C2 C3 1.397(3)
C2 C8 1.472(3)
C3 C4 1.380(4)
C3 H3 0.9300
C4 C5 1.377(4)
C4 C7 1.507(4)
C5 C6 1.369(4)
C5 H5 0.9300
C6 H6 0.9300
C7 H7A 0.9600
C7 H7B 0.9600
C7 H7C 0.9600
C8 C9 1.494(3)
C9 H9A 0.9600
C9 H9B 0.9600
C9 H9C 0.9600
C10 C11 1.478(3)
C11 C16 1.384(3)
C11 C12 1.392(3)
C12 C13 1.370(4)
C12 H12 0.9300
C13 C14 1.384(4)
C13 H13 0.9300
C14 C15 1.373(4)
C15 C16 1.378(3)
C15 H15 0.9300
C16 H16 0.9300
C17 H17A 0.9600
C17 H17B 0.9600
C17 H17C 0.9600

loop_
_geom_hbond_atom_site_label_D
_geom_hbond_atom_site_label_H
_geom_hbond_atom_site_label_A
_geom_hbond_site_symmetry_A
_geom_hbond_distance_DH
_geom_hbond_distance_HA
_geom_hbond_distance_DA
_geom_hbond_angle_DHA
_geom_hbond_publ_flag
O1 H1 N1 . 0.820 1.814 2.528(3) 145 y
N2 H2 O2 1_565 0.860 2.173 2.9030(10) 142 y

loop_
_geom_torsion_atom_site_label_1
_geom_torsion_atom_site_label_2
_geom_torsion_atom_site_label_3
_geom_torsion_atom_site_label_4
_geom_torsion
C8 N1 N2 C10 -153.5(2)
O1 C1 C2 C3 179.1(2)
C6 C1 C2 C3 -0.5(3)
O1 C1 C2 C8 0.2(4)
C6 C1 C2 C8 -179.3(2)
C1 C2 C3 C4 0.7(4)
C8 C2 C3 C4 179.6(2)
C2 C3 C4 C5 -0.7(4)
C2 C3 C4 C7 -179.7(2)
C3 C4 C5 C6 0.3(4)
C7 C4 C5 C6 179.4(3)
C4 C5 C6 C1 -0.1(4)
O1 C1 C6 C5 -179.4(2)
C2 C1 C6 C5 0.2(4)
N2 N1 C8 C2 179.61(17)
N2 N1 C8 C9 1.4(3)
C3 C2 C8 N1 -179.5(2)
C1 C2 C8 N1 -0.7(3)
C3 C2 C8 C9 -1.2(3)
C1 C2 C8 C9 177.5(2)
N1 N2 C10 O2 6.6(3)
N1 N2 C10 C11 -177.19(18)
O2 C10 C11 C16 -26.0(3)
N2 C10 C11 C16 157.8(2)
O2 C10 C11 C12 149.4(2)
N2 C10 C11 C12 -26.7(3)
C16 C11 C12 C13 1.5(4)
C10 C11 C12 C13 -174.0(2)
C11 C12 C13 C14 -1.1(4)
C17 O3 C14 C15 4.8(4)
C17 O3 C14 C13 -173.8(2)
C12 C13 C14 O3 177.9(2)
C12 C13 C14 C15 -0.8(4)
O3 C14 C15 C16 -176.3(2)
C13 C14 C15 C16 2.3(4)
C14 C15 C16 C11 -1.8(4)
C12 C11 C16 C15 0.0(4)
C10 C11 C16 C15 175.7(2)

loop_
_cod_related_entry_id
_cod_related_entry_database
_cod_related_entry_code
1 ChemSpider 30655268
